data_7249901
loop_
_publ_author_name
'Topi&#x107;, Edi'
'Sarjanovi&#x107;, Josipa'
'Musija, Danijela'
'Mandari&#x107;, Mirna'
'Hrenar, Tomica'
'Pisk, Jana'
'Vrdoljak, Vi&#x161;nja'

_publ_section_title
;
 High-valent oxovanadium metallosupramolecular species as catalysts for
 the oxidation of benzyl alcohol derivatives.
;
_journal_issue 5
_journal_name_full 'RSC advances'
_journal_page_first 3547
_journal_page_last 3561
_journal_paper_doi 10.1039/d4ra09073j
_journal_volume 15
_journal_year 2025
_chemical_formula_moiety 'C16 H16 N3 O4 V'
_chemical_formula_sum 'C16 H16 N3 O4 V'
_chemical_formula_weight 365.26
_chemical_name_systematic '[N'-(2-oxobenzylidene)isonicotinoylhydrazonato](propoxo)oxovanadium(v)'
_space_group_crystal_system orthorhombic
_space_group_IT_number 61
_space_group_name_Hall '-P 2ac 2ab'
_space_group_name_H-M_alt 'P b c a'
_atom_sites_solution_hydrogens geom
_audit_creation_date 2024-02-01
_audit_creation_method
;
Olex2 1.5
(compiled 2023.08.24 svn.re1ec1418 for OlexSys, GUI svn.r6817)
;
_audit_update_record
;
2024-07-03 deposited with the CCDC.	2025-01-30 downloaded from the CCDC.
;
_cell_angle_alpha 90
_cell_angle_beta 90
_cell_angle_gamma 90
_cell_formula_units_Z 8
_cell_length_a 12.9499(3)
_cell_length_b 11.4867(3)
_cell_length_c 21.6234(5)
_cell_measurement_reflns_used 7839
_cell_measurement_temperature 169.99(10)
_cell_measurement_theta_max 76.7810
_cell_measurement_theta_min 4.0540
_cell_volume 3216.52(13)
_computing_cell_refinement 'CrysAlisPro 1.171.41.92a (Rigaku OD, 2020)'
_computing_data_collection 'CrysAlisPro 1.171.41.92a (Rigaku OD, 2020)'
_computing_data_reduction 'CrysAlisPro 1.171.41.92a (Rigaku OD, 2020)'
_computing_molecular_graphics 'Olex2 1.5 (Dolomanov et al., 2009)'
_computing_publication_material 'Olex2 1.5 (Dolomanov et al., 2009)'
_computing_structure_refinement 'SHELXL 2018/3 (Sheldrick, 2015)'
_computing_structure_solution 'SHELXT 2018/2 (Sheldrick, 2018)'
_diffrn_ambient_temperature 170.15
_diffrn_detector_area_resol_mean 10.0000
_diffrn_detector_type HyPix
_diffrn_measured_fraction_theta_full 1.000
_diffrn_measured_fraction_theta_max 0.990
_diffrn_measurement_details
;
List of Runs (angles in degrees, time in seconds):

  # Type    Start    End  Width  t~exp~   \w     \q     \k     \f   Frames
#--------------------------------------------------------------------------
  1  \w    -14.00  26.00   0.50    1.10    --  -46.91  87.00 -60.00   80
  2  \w    -61.00 -17.00   0.50    1.10    --  -46.91  87.00 -60.00   88
  3  \w    -58.00 -28.00   0.50    4.30    --  -86.25 113.00  22.00   60
  4  \w    101.00 163.00   0.50    4.30    --  107.75  38.00 164.00  124
  5  \w    105.00 165.00   0.50    4.30    --  107.75 113.00  22.00  120
  6  \w   -111.00 -73.00   0.50    1.10    --  -46.91-125.00   0.00   76
  7  \w    -22.00  28.00   0.50    1.10    --  -46.91  19.00-120.00  100
  8  \w   -111.00 -77.00   0.50    1.10    --  -46.91-125.00 -30.00   68
  9  \w     38.00  64.00   0.50    4.30    --  107.75 -61.00 -30.00   52
 10  \w     40.00  66.00   0.50    4.30    --  107.75 -61.00-180.00   52
 11  \w     37.00  66.00   0.50    4.30    --  107.75 -95.00  90.00   58
 12  \w     37.00  63.00   0.50    4.30    --  107.75 -61.00   0.00   52
 13  \w     36.00  70.00   0.50    4.30    --  107.75 -61.00 -90.00   68
 14  \w     77.00 102.00   0.50    4.30    --  107.75 -77.00-180.00   50
 15  \w     36.00  61.00   0.50    4.30    --  107.75 -61.00 -60.00   50
 16  \w     36.00  61.00   0.50    4.30    --  107.75 -61.00-150.00   50
 17  \w    102.00 167.00   0.50    4.30    --  107.75  30.00  30.00  130
 18  \w     67.00  92.00   0.50    4.30    --  107.75 -95.00  90.00   50
 19  \w     35.00  63.00   0.50    4.30    --  107.75 -77.00-180.00   56
 20  \w     86.00 133.00   0.50    4.30    --  107.75 -87.00-177.00   94
 21  \w     97.00 148.00   0.50    4.30    --  107.75 125.00   0.00  102
 22  \w     38.00  64.00   0.50    4.30    --  107.75 -77.00   0.00   52
 23  \w     37.00  63.00   0.50    4.30    --  107.75 -87.00-177.00   52
;
_diffrn_measurement_device 'four-circle diffractometer'
_diffrn_measurement_device_type 'XtaLAB Synergy, Dualflex, HyPix'
_diffrn_measurement_method '\w scans'
_diffrn_radiation_type CuK\a
_diffrn_radiation_wavelength 1.54184
_diffrn_reflns_av_R_equivalents 0.0387
_diffrn_reflns_av_unetI/netI 0.0333
_diffrn_reflns_Laue_measured_fraction_full 1.000
_diffrn_reflns_Laue_measured_fraction_max 0.990
_diffrn_reflns_limit_h_max 16
_diffrn_reflns_limit_h_min -8
_diffrn_reflns_limit_k_max 14
_diffrn_reflns_limit_k_min -14
_diffrn_reflns_limit_l_max 27
_diffrn_reflns_limit_l_min -26
_diffrn_reflns_number 16891
_diffrn_reflns_point_group_measured_fraction_full 1.000
_diffrn_reflns_point_group_measured_fraction_max 0.990
_diffrn_reflns_theta_full 67.684
_diffrn_reflns_theta_max 77.678
_diffrn_reflns_theta_min 4.089
_exptl_absorpt_coefficient_mu 5.393
_exptl_absorpt_correction_T_max 1.000
_exptl_absorpt_correction_T_min 0.374
_exptl_absorpt_correction_type gaussian
_exptl_absorpt_process_details
;
CrysAlisPro 1.171.41.92a (Rigaku Oxford Diffraction, 2020)
Numerical absorption correction based on gaussian integration over
a multifaceted crystal model
Empirical absorption correction using spherical harmonics,
implemented in SCALE3 ABSPACK scaling algorithm.
;
_exptl_crystal_colour brown
_exptl_crystal_colour_primary brown
_exptl_crystal_density_diffrn 1.509
_exptl_crystal_description plate
_exptl_crystal_F_000 1504
_exptl_crystal_size_max 0.26
_exptl_crystal_size_mid 0.05
_exptl_crystal_size_min 0.02
_refine_diff_density_max 0.620
_refine_diff_density_min -0.372
_refine_diff_density_rms 0.058
_refine_ls_extinction_method none
_refine_ls_goodness_of_fit_ref 1.068
_refine_ls_hydrogen_treatment constr
_refine_ls_matrix_type full
_refine_ls_number_parameters 218
_refine_ls_number_reflns 3389
_refine_ls_number_restraints 0
_refine_ls_restrained_S_all 1.068
_refine_ls_R_factor_all 0.0420
_refine_ls_R_factor_gt 0.0377
_refine_ls_shift/su_max 0.001
_refine_ls_shift/su_mean 0.000
_refine_ls_structure_factor_coef Fsqd
_refine_ls_weighting_details 'w=1/[\s^2^(Fo^2^)+(0.0479P)^2^+2.2125P] where P=(Fo^2^+2Fc^2^)/3'
_refine_ls_weighting_scheme calc
_refine_ls_wR_factor_gt 0.0995
_refine_ls_wR_factor_ref 0.1024
_reflns_Friedel_coverage 0.000
_reflns_number_gt 3040
_reflns_number_total 3389
_reflns_threshold_expression 'I > 2\s(I)'
_cod_data_source_file d4ra09073j2.cif
_cod_data_source_block exp_2635
_cod_database_code 7249901
_shelx_shelxl_version_number 2018/3
_shelx_space_group_comment
;
The symmetry employed for this shelxl refinement is uniquely defined
by the following loop, which should always be used as a source of
symmetry information in preference to the above space-group names.
They are only intended as comments.
;
_shelx_estimated_absorpt_t_max 0.900
_shelx_estimated_absorpt_t_min 0.335
_olex2_refinement_description
;
1. Fixed Uiso
 At 1.2 times of:
  All C(H) groups, All C(H,H) groups
 At 1.5 times of:
  All C(H,H,H) groups
2.a Secondary CH2 refined with riding coordinates:
 C14(H14A,H14B), C15(H15A,H15B)
2.b Aromatic/amide H refined with riding coordinates:
 C3(H3), C4(H4), C7(H7), C5(H5), C6(H6), C10(H10), C13(H13), C11(H11), C12(H12)
2.c Idealised Me refined as rotating group:
 C16(H16A,H16B,H16C)
;
_olex2_submission_special_instructions 'No special instructions were received'
_oxdiff_exptl_absorpt_empirical_details
;
Empirical correction (ABSPACK) includes:
- Absorption correction using spherical harmonics
- Frame scaling
;

loop_
_space_group_symop_operation_xyz
'x, y, z'
'-x+1/2, -y, z+1/2'
'-x, y+1/2, -z+1/2'
'x+1/2, -y+1/2, -z'
'-x, -y, -z'
'x-1/2, y, -z-1/2'
'x, -y-1/2, z-1/2'
'-x-1/2, y-1/2, z'

loop_
_atom_site_label
_atom_site_type_symbol
_atom_site_fract_x
_atom_site_fract_y
_atom_site_fract_z
_atom_site_U_iso_or_equiv
_atom_site_adp_type
_atom_site_occupancy
_atom_site_site_symmetry_order
_atom_site_calc_flag
_atom_site_refinement_flags_posn
_atom_site_refinement_flags_adp
_atom_site_refinement_flags_occupancy
_atom_site_disorder_assembly
_atom_site_disorder_group
V1 V 0.53172(2) 0.65908(3) 0.70060(2) 0.02376(12) Uani 1 1 d . . . . .
O1 O 0.41485(10) 0.55113(13) 0.70734(6) 0.0257(3) Uani 1 1 d . . . . .
O2 O 0.60255(11) 0.77958(13) 0.66147(6) 0.0296(3) Uani 1 1 d . . . . .
O4 O 0.51155(11) 0.71395(14) 0.77569(6) 0.0314(3) Uani 1 1 d . . . . .
O3 O 0.62221(12) 0.56704(16) 0.70908(8) 0.0393(4) Uani 1 1 d . . . . .
N1 N 0.41173(12) 0.53188(14) 0.60135(7) 0.0232(3) Uani 1 1 d . . . . .
N2 N 0.49511(12) 0.60832(14) 0.60820(7) 0.0222(3) Uani 1 1 d . . . . .
N3 N 0.11474(12) 0.28700(14) 0.67962(7) 0.0251(3) Uani 1 1 d . . . . .
C2 C 0.28544(14) 0.43219(16) 0.66332(8) 0.0227(4) Uani 1 1 d . . . . .
C1 C 0.37632(14) 0.50953(16) 0.65671(9) 0.0229(4) Uani 1 1 d . . . . .
C3 C 0.20970(15) 0.42307(18) 0.61773(9) 0.0260(4) Uani 1 1 d . . . . .
H3 H 0.215465 0.465501 0.580180 0.031 Uiso 1 1 calc R U . . .
C4 C 0.12605(15) 0.35100(18) 0.62834(9) 0.0268(4) Uani 1 1 d . . . . .
H4 H 0.073805 0.346656 0.597577 0.032 Uiso 1 1 calc R U . . .
C7 C 0.54209(14) 0.63870(17) 0.55797(9) 0.0238(4) Uani 1 1 d . . . . .
H7 H 0.519292 0.606186 0.519946 0.029 Uiso 1 1 calc R U . . .
C8 C 0.62707(14) 0.71918(18) 0.55674(9) 0.0255(4) Uani 1 1 d . . . . .
C9 C 0.65537(14) 0.78608(18) 0.60860(9) 0.0270(4) Uani 1 1 d . . . . .
C5 C 0.18842(16) 0.29619(19) 0.72286(9) 0.0295(4) Uani 1 1 d . . . . .
H5 H 0.182084 0.250412 0.759247 0.035 Uiso 1 1 calc R U . . .
C6 C 0.27297(15) 0.36852(19) 0.71740(9) 0.0281(4) Uani 1 1 d . . . . .
H6 H 0.321776 0.374649 0.750038 0.034 Uiso 1 1 calc R U . . .
C10 C 0.73674(17) 0.8656(2) 0.60391(11) 0.0355(5) Uani 1 1 d . . . . .
H10 H 0.756878 0.910562 0.638745 0.043 Uiso 1 1 calc R U . . .
C13 C 0.68034(17) 0.7355(2) 0.50069(10) 0.0327(4) Uani 1 1 d . . . . .
H13 H 0.660890 0.691581 0.465323 0.039 Uiso 1 1 calc R U . . .
C11 C 0.78773(19) 0.8781(2) 0.54800(12) 0.0422(6) Uani 1 1 d . . . . .
H11 H 0.843066 0.932111 0.545034 0.051 Uiso 1 1 calc R U . . .
C12 C 0.76029(19) 0.8142(2) 0.49638(11) 0.0399(5) Uani 1 1 d . . . . .
H12 H 0.796115 0.824342 0.458426 0.048 Uiso 1 1 calc R U . . .
C14 C 0.53383(19) 0.6790(3) 0.83703(11) 0.0446(6) Uani 1 1 d . . . . .
H14A H 0.546820 0.748918 0.862686 0.054 Uiso 1 1 calc R U . . .
H14B H 0.597353 0.631090 0.837188 0.054 Uiso 1 1 calc R U . . .
C16 C 0.4611(2) 0.5918(3) 0.93366(12) 0.0491(6) Uani 1 1 d . . . . .
H16A H 0.529516 0.558509 0.941517 0.074 Uiso 1 1 calc R U . . .
H16B H 0.407845 0.538286 0.948759 0.074 Uiso 1 1 calc R U . . .
H16C H 0.454906 0.666532 0.955227 0.074 Uiso 1 1 calc R U . . .
C15 C 0.4472(2) 0.6107(3) 0.86463(12) 0.0517(7) Uani 1 1 d . . . . .
H15A H 0.442781 0.534098 0.843763 0.062 Uiso 1 1 calc R U . . .
H15B H 0.381386 0.652320 0.857302 0.062 Uiso 1 1 calc R U . . .

loop_
_atom_site_aniso_label
_atom_site_aniso_U_11
_atom_site_aniso_U_22
_atom_site_aniso_U_33
_atom_site_aniso_U_23
_atom_site_aniso_U_13
_atom_site_aniso_U_12
V1 0.02388(18) 0.0266(2) 0.02077(18) 0.00045(12) -0.00353(11) -0.00231(12)
O1 0.0286(7) 0.0268(7) 0.0219(6) 0.0012(5) -0.0027(5) -0.0040(5)
O2 0.0307(7) 0.0335(8) 0.0247(7) -0.0036(6) 0.0013(5) -0.0084(6)
O4 0.0357(7) 0.0370(8) 0.0216(7) 0.0026(6) -0.0051(6) -0.0061(6)
O3 0.0321(8) 0.0422(9) 0.0436(9) 0.0023(7) -0.0081(6) 0.0040(7)
N1 0.0231(7) 0.0228(8) 0.0239(7) 0.0004(6) -0.0016(6) -0.0029(6)
N2 0.0216(7) 0.0214(8) 0.0236(7) -0.0012(6) -0.0016(6) 0.0001(6)
N3 0.0263(8) 0.0243(8) 0.0247(7) 0.0020(6) -0.0004(6) -0.0015(6)
C2 0.0239(8) 0.0195(9) 0.0248(9) -0.0011(7) 0.0001(7) 0.0028(7)
C1 0.0241(8) 0.0201(9) 0.0246(8) 0.0010(7) -0.0029(7) 0.0041(7)
C3 0.0296(9) 0.0264(10) 0.0219(9) 0.0017(7) -0.0007(7) -0.0022(8)
C4 0.0276(9) 0.0283(10) 0.0246(9) 0.0018(7) -0.0028(7) -0.0023(8)
C7 0.0264(9) 0.0236(10) 0.0214(9) 0.0003(7) 0.0011(7) 0.0017(7)
C8 0.0244(9) 0.0256(10) 0.0266(9) 0.0013(8) 0.0024(7) 0.0016(7)
C9 0.0246(9) 0.0282(10) 0.0283(9) 0.0016(8) 0.0017(7) 0.0001(8)
C5 0.0317(10) 0.0313(11) 0.0256(9) 0.0080(8) -0.0024(8) -0.0040(8)
C6 0.0280(9) 0.0299(10) 0.0263(9) 0.0034(8) -0.0052(7) -0.0009(8)
C10 0.0337(10) 0.0308(11) 0.0420(12) -0.0025(9) 0.0035(9) -0.0075(9)
C13 0.0361(10) 0.0333(12) 0.0288(10) 0.0011(9) 0.0070(8) 0.0000(9)
C11 0.0375(11) 0.0356(12) 0.0533(14) -0.0008(11) 0.0150(10) -0.0107(10)
C12 0.0406(12) 0.0384(13) 0.0409(12) 0.0035(10) 0.0166(10) -0.0041(10)
C14 0.0451(13) 0.0639(18) 0.0248(11) 0.0079(11) -0.0100(9) -0.0071(12)
C16 0.0555(15) 0.0569(17) 0.0347(13) 0.0081(11) 0.0042(10) -0.0033(12)
C15 0.0521(14) 0.0646(19) 0.0382(13) 0.0122(12) -0.0040(11) -0.0094(14)

loop_
_atom_type_symbol
_atom_type_description
_atom_type_scat_dispersion_real
_atom_type_scat_dispersion_imag
_atom_type_scat_source
C C 0.0181 0.0091 'International Tables Vol C Tables 4.2.6.8 and 6.1.1.4'
H H 0.0000 0.0000 'International Tables Vol C Tables 4.2.6.8 and 6.1.1.4'
N N 0.0311 0.0180 'International Tables Vol C Tables 4.2.6.8 and 6.1.1.4'
O O 0.0492 0.0322 'International Tables Vol C Tables 4.2.6.8 and 6.1.1.4'
V V 0.0687 2.1097 'International Tables Vol C Tables 4.2.6.8 and 6.1.1.4'

loop_
_exptl_crystal_face_index_h
_exptl_crystal_face_index_k
_exptl_crystal_face_index_l
_exptl_crystal_face_perp_dist
-1 0 -1 0.0332
1 0 1 0.0175
0 -2 -1 0.1010
0 2 1 0.1350
1 0 -2 0.0097
-1 0 2 0.0097

loop_
_geom_angle_atom_site_label_1
_geom_angle_atom_site_label_2
_geom_angle_atom_site_label_3
_geom_angle
_geom_angle_site_symmetry_1
_geom_angle_site_symmetry_3
_geom_angle_publ_flag
O1 V1 N2 74.07(6) . . ?
O1 V1 N3 78.17(6) . 8_665 ?
O2 V1 O1 151.98(6) . . ?
O2 V1 N2 83.53(6) . . ?
O2 V1 N3 81.43(6) . 8_665 ?
O4 V1 O1 92.48(6) . . ?
O4 V1 O2 103.04(7) . . ?
O4 V1 N2 158.08(7) . . ?
O4 V1 N3 80.83(6) . 8_665 ?
O3 V1 O1 98.04(8) . . ?
O3 V1 O2 100.58(8) . . ?
O3 V1 O4 103.94(8) . . ?
O3 V1 N2 95.17(7) . . ?
O3 V1 N3 174.12(7) . 8_665 ?
N2 V1 N3 79.51(6) . 8_665 ?
C1 O1 V1 117.89(12) . . ?
C9 O2 V1 133.07(13) . . ?
C14 O4 V1 137.09(17) . . ?
C1 N1 N2 107.27(15) . . ?
N1 N2 V1 116.22(11) . . ?
C7 N2 V1 127.46(13) . . ?
C7 N2 N1 116.32(16) . . ?
C4 N3 V1 124.71(13) . 8_655 ?
C4 N3 C5 117.18(17) . . ?
C5 N3 V1 118.10(13) . 8_655 ?
C3 C2 C1 122.38(17) . . ?
C6 C2 C1 119.31(16) . . ?
C6 C2 C3 118.29(18) . . ?
O1 C1 N1 124.52(17) . . ?
O1 C1 C2 116.49(16) . . ?
N1 C1 C2 118.99(16) . . ?
C2 C3 H3 120.7 . . ?
C4 C3 C2 118.61(18) . . ?
C4 C3 H3 120.7 . . ?
N3 C4 C3 123.50(18) . . ?
N3 C4 H4 118.2 . . ?
C3 C4 H4 118.2 . . ?
N2 C7 H7 118.3 . . ?
N2 C7 C8 123.32(18) . . ?
C8 C7 H7 118.3 . . ?
C9 C8 C7 122.38(17) . . ?
C13 C8 C7 118.48(18) . . ?
C13 C8 C9 119.07(19) . . ?
O2 C9 C8 121.23(17) . . ?
O2 C9 C10 119.02(19) . . ?
C10 C9 C8 119.66(19) . . ?
N3 C5 H5 118.2 . . ?
N3 C5 C6 123.57(18) . . ?
C6 C5 H5 118.2 . . ?
C2 C6 H6 120.6 . . ?
C5 C6 C2 118.78(18) . . ?
C5 C6 H6 120.6 . . ?
C9 C10 H10 120.3 . . ?
C11 C10 C9 119.4(2) . . ?
C11 C10 H10 120.3 . . ?
C8 C13 H13 119.5 . . ?
C12 C13 C8 120.9(2) . . ?
C12 C13 H13 119.5 . . ?
C10 C11 H11 119.1 . . ?
C12 C11 C10 121.8(2) . . ?
C12 C11 H11 119.1 . . ?
C13 C12 C11 119.2(2) . . ?
C13 C12 H12 120.4 . . ?
C11 C12 H12 120.4 . . ?
O4 C14 H14A 109.3 . . ?
O4 C14 H14B 109.3 . . ?
O4 C14 C15 111.72(19) . . ?
H14A C14 H14B 107.9 . . ?
C15 C14 H14A 109.3 . . ?
C15 C14 H14B 109.3 . . ?
H16A C16 H16B 109.5 . . ?
H16A C16 H16C 109.5 . . ?
H16B C16 H16C 109.5 . . ?
C15 C16 H16A 109.5 . . ?
C15 C16 H16B 109.5 . . ?
C15 C16 H16C 109.5 . . ?
C14 C15 C16 112.2(2) . . ?
C14 C15 H15A 109.2 . . ?
C14 C15 H15B 109.2 . . ?
C16 C15 H15A 109.2 . . ?
C16 C15 H15B 109.2 . . ?
H15A C15 H15B 107.9 . . ?

loop_
_geom_bond_atom_site_label_1
_geom_bond_atom_site_label_2
_geom_bond_distance
_geom_bond_site_symmetry_2
_geom_bond_publ_flag
V1 O1 1.9619(14) . ?
V1 O2 1.8636(15) . ?
V1 O4 1.7612(15) . ?
V1 O3 1.5889(16) . ?
V1 N2 2.1345(16) . ?
V1 N3 2.4417(16) 8_665 ?
O1 C1 1.294(2) . ?
O2 C9 1.334(2) . ?
O4 C14 1.416(3) . ?
N1 N2 1.400(2) . ?
N1 C1 1.307(2) . ?
N2 C7 1.293(2) . ?
N3 C4 1.339(3) . ?
N3 C5 1.340(3) . ?
C2 C1 1.482(3) . ?
C2 C3 1.395(3) . ?
C2 C6 1.389(3) . ?
C3 H3 0.9500 . ?
C3 C4 1.383(3) . ?
C4 H4 0.9500 . ?
C7 H7 0.9500 . ?
C7 C8 1.438(3) . ?
C8 C9 1.408(3) . ?
C8 C13 1.407(3) . ?
C9 C10 1.398(3) . ?
C5 H5 0.9500 . ?
C5 C6 1.379(3) . ?
C6 H6 0.9500 . ?
C10 H10 0.9500 . ?
C10 C11 1.385(3) . ?
C13 H13 0.9500 . ?
C13 C12 1.378(3) . ?
C11 H11 0.9500 . ?
C11 C12 1.383(4) . ?
C12 H12 0.9500 . ?
C14 H14A 0.9900 . ?
C14 H14B 0.9900 . ?
C14 C15 1.494(4) . ?
C16 H16A 0.9800 . ?
C16 H16B 0.9800 . ?
C16 H16C 0.9800 . ?
C16 C15 1.519(3) . ?
C15 H15A 0.9900 . ?
C15 H15B 0.9900 . ?

loop_
_geom_torsion_atom_site_label_1
_geom_torsion_atom_site_label_2
_geom_torsion_atom_site_label_3
_geom_torsion_atom_site_label_4
_geom_torsion
_geom_torsion_site_symmetry_1
_geom_torsion_site_symmetry_2
_geom_torsion_site_symmetry_3
_geom_torsion_site_symmetry_4
_geom_torsion_publ_flag
V1 O1 C1 N1 2.0(2) . . . . ?
V1 O1 C1 C2 -177.54(12) . . . . ?
V1 O2 C9 C8 32.7(3) . . . . ?
V1 O2 C9 C10 -150.82(16) . . . . ?
V1 O4 C14 C15 -91.8(3) . . . . ?
V1 N2 C7 C8 -3.1(3) . . . . ?
V1 N3 C4 C3 179.78(15) 8_655 . . . ?
V1 N3 C5 C6 -177.68(17) 8_655 . . . ?
O1 V1 O2 C9 -71.6(2) . . . . ?
O1 V1 O4 C14 79.6(2) . . . . ?
O2 V1 O4 C14 -123.9(2) . . . . ?
O2 C9 C10 C11 -175.9(2) . . . . ?
O4 V1 O2 C9 166.39(17) . . . . ?
O4 C14 C15 C16 -169.4(2) . . . . ?
O3 V1 O2 C9 59.24(18) . . . . ?
O3 V1 O4 C14 -19.3(2) . . . . ?
N1 N2 C7 C8 178.08(17) . . . . ?
N2 V1 O2 C9 -34.84(17) . . . . ?
N2 V1 O4 C14 130.7(2) . . . . ?
N2 N1 C1 O1 -0.9(2) . . . . ?
N2 N1 C1 C2 178.60(15) . . . . ?
N2 C7 C8 C9 -10.7(3) . . . . ?
N2 C7 C8 C13 172.54(19) . . . . ?
N3 V1 O2 C9 -115.16(18) 8_665 . . . ?
N3 V1 O4 C14 157.2(2) 8_665 . . . ?
N3 C5 C6 C2 -2.7(3) . . . . ?
C2 C3 C4 N3 -1.6(3) . . . . ?
C1 N1 N2 V1 -0.45(18) . . . . ?
C1 N1 N2 C7 178.54(17) . . . . ?
C1 C2 C3 C4 -178.38(18) . . . . ?
C1 C2 C6 C5 -179.57(19) . . . . ?
C3 C2 C1 O1 150.49(18) . . . . ?
C3 C2 C1 N1 -29.1(3) . . . . ?
C3 C2 C6 C5 2.2(3) . . . . ?
C4 N3 C5 C6 1.0(3) . . . . ?
C7 C8 C9 O2 -1.5(3) . . . . ?
C7 C8 C9 C10 -177.98(19) . . . . ?
C7 C8 C13 C12 178.0(2) . . . . ?
C8 C9 C10 C11 0.6(3) . . . . ?
C8 C13 C12 C11 -0.3(4) . . . . ?
C9 C8 C13 C12 1.1(3) . . . . ?
C9 C10 C11 C12 0.1(4) . . . . ?
C5 N3 C4 C3 1.2(3) . . . . ?
C6 C2 C1 O1 -27.7(3) . . . . ?
C6 C2 C1 N1 152.73(18) . . . . ?
C6 C2 C3 C4 -0.2(3) . . . . ?
C10 C11 C12 C13 -0.3(4) . . . . ?
C13 C8 C9 O2 175.29(19) . . . . ?
C13 C8 C9 C10 -1.2(3) . . . . ?
